data_9017812
loop_
_publ_author_name
'Zhang, L.'
'Meng, Y.'
'Dera, P.'
'Yang, W.'
'Mao, W. L.'
'Mao, H.-K.'

_publ_section_title
;
 Single-crystal structure determination of (Mg,Fe)SiO3 postperovskite
 Note: P = 120 GPa
;
_journal_name_full 'Proceedings of the National Academy of Sciences'
_journal_page_first 6292
_journal_page_last 6295
_journal_volume 110
_journal_year 2013
_chemical_compound_source Synthetic
_chemical_formula_sum 'Fe0.07 Mg0.93 O3 Si'
_space_group_IT_number 63
_space_group_name_Hall '-C 2c 2'
_space_group_name_H-M_alt 'C m c m'
_symmetry_space_group_name_H-M 'C m c m'
_cell_angle_alpha 90
_cell_angle_beta 90
_cell_angle_gamma 90
_cell_length_a 2.466
_cell_length_b 8.130
_cell_length_c 6.108
_cell_formula_units_Z 4
_cell_volume 122.457
_database_code_amcsd 0019942
_diffrn_ambient_pressure 1.2e+08
_exptl_crystal_density_diffrn 5.565
_cod_data_source_file inputs/fixed/downloads/19/19770.cif
_cod_data_source_block 19770
_cod_original_formula_sum '(Mg.93 Fe.07) Si O3'
_cod_database_code 9017812
_amcsd_formula_title Mg.93Fe.07SiO3

loop_
_space_group_symop_operation_xyz
x,y,z
1/2+x,1/2+y,z
x,-y,1/2+z
1/2+x,1/2-y,1/2+z
-x,y,1/2-z
1/2-x,1/2+y,1/2-z
-x,y,z
1/2-x,1/2+y,z
x,-y,-z
1/2+x,1/2-y,-z
x,y,1/2-z
1/2+x,1/2+y,1/2-z
-x,-y,1/2+z
1/2-x,1/2-y,1/2+z
-x,-y,-z
1/2-x,1/2-y,-z

loop_
_atom_site_label
_atom_site_fract_x
_atom_site_fract_y
_atom_site_fract_z
_atom_site_occupancy
_atom_site_U_iso_or_equiv
Mg 0.00000 0.25600 0.25000 0.93000 0.01000
Fe 0.00000 0.25600 0.25000 0.07000 0.01000
Si 0.00000 0.00000 0.00000 1.00000 0.00800
O1 0.00000 0.92900 0.25000 1.00000 0.02200
O2 0.00000 0.63900 0.43700 1.00000 0.01500

loop_
_cod_related_entry_id
_cod_related_entry_database
_cod_related_entry_code
1 AMCSD 0019942
